data_4505341
loop_
_publ_author_name
'Cheng, Deping'
'Khan, Masood A.'
'Houser, Robert P.'

_publ_section_title
;
 Structural Variability of Cobalt(II) Coordination Polymers:&#x2009; Three
 Polymorphs of Co3(TMA)2[TMA = Trimesate, C6H3(COO)33-]
;
_journal_issue 3
_journal_name_full 'Crystal Growth &amp; Design'
_journal_page_first 599
_journal_paper_doi 10.1021/cg0342415
_journal_volume 4
_journal_year 2004
_chemical_formula_sum 'C18 H42 Co3 O30'
_chemical_formula_weight 915.31
_chemical_name_systematic
; 
 ? 
;
_space_group_IT_number 2
_symmetry_cell_setting triclinic
_symmetry_space_group_name_Hall '-P 1'
_symmetry_space_group_name_H-M 'P -1'
_atom_sites_solution_hydrogens geom
_atom_sites_solution_primary direct
_atom_sites_solution_secondary difmap
_audit_creation_method SHELXL-97
_cell_angle_alpha 99.008(4)
_cell_angle_beta 102.553(6)
_cell_angle_gamma 107.344(7)
_cell_formula_units_Z 1
_cell_length_a 6.6542(5)
_cell_length_b 10.7114(7)
_cell_length_c 12.3565(7)
_cell_measurement_reflns_used 60
_cell_measurement_temperature 173(2)
_cell_measurement_theta_max 18.78
_cell_measurement_theta_min 4.82
_cell_volume 797.08(10)
_computing_cell_refinement 'Bruker XSCANS'
_computing_data_collection 'Bruker XSCANS'
_computing_data_reduction 'Bruker SHELXTL'
_computing_molecular_graphics 'Bruker SHELXTL'
_computing_publication_material 'Bruker SHELXTL'
_computing_structure_refinement 'SHELXL-97 (Sheldrick, 1997)'
_computing_structure_solution 'SHELXS-97 (Sheldrick, 1990)'
_diffrn_ambient_temperature 173(2)
_diffrn_measured_fraction_theta_full 0.990
_diffrn_measured_fraction_theta_max 0.990
_diffrn_measurement_device_type 'Bruker P4'
_diffrn_measurement_method '\w scans'
_diffrn_radiation_monochromator graphite
_diffrn_radiation_source 'fine-focus sealed tube'
_diffrn_radiation_type MoK\a
_diffrn_radiation_wavelength 0.71073
_diffrn_reflns_av_R_equivalents 0.0227
_diffrn_reflns_av_sigmaI/netI 0.0431
_diffrn_reflns_limit_h_max 8
_diffrn_reflns_limit_h_min 0
_diffrn_reflns_limit_k_max 12
_diffrn_reflns_limit_k_min -13
_diffrn_reflns_limit_l_max 15
_diffrn_reflns_limit_l_min -16
_diffrn_reflns_number 3947
_diffrn_reflns_theta_full 27.50
_diffrn_reflns_theta_max 27.50
_diffrn_reflns_theta_min 2.05
_diffrn_standards_decay_% 1.1
_diffrn_standards_interval_count 97
_diffrn_standards_number 3
_exptl_absorpt_coefficient_mu 1.661
_exptl_absorpt_correction_T_max 0.8184
_exptl_absorpt_correction_T_min 0.6687
_exptl_absorpt_correction_type empirical
_exptl_absorpt_process_details '(North, Phillips & Mathews, 1968)'
_exptl_crystal_colour red
_exptl_crystal_density_diffrn 1.907
_exptl_crystal_density_method 'not measured'
_exptl_crystal_description plate
_exptl_crystal_F_000 471
_exptl_crystal_size_max 0.32
_exptl_crystal_size_mid 0.16
_exptl_crystal_size_min 0.12
_refine_diff_density_max 0.419
_refine_diff_density_min -0.419
_refine_diff_density_rms 0.078
_refine_ls_extinction_coef 0.0042(12)
_refine_ls_extinction_expression Fc^*^=kFc[1+0.001xFc^2^\l^3^/sin(2\q)]^-1/4^
_refine_ls_extinction_method SHELXL
_refine_ls_goodness_of_fit_ref 1.024
_refine_ls_hydrogen_treatment mixed
_refine_ls_matrix_type full
_refine_ls_number_parameters 305
_refine_ls_number_reflns 3617
_refine_ls_number_restraints 18
_refine_ls_restrained_S_all 1.023
_refine_ls_R_factor_all 0.0386
_refine_ls_R_factor_gt 0.0300
_refine_ls_shift/su_max 0.035
_refine_ls_shift/su_mean 0.002
_refine_ls_structure_factor_coef Fsqd
_refine_ls_weighting_details 'calc w=1/[\s^2^(Fo^2^)+(0.0384P)^2^+0.2799P] where P=(Fo^2^+2Fc^2^)/3'
_refine_ls_weighting_scheme calc
_refine_ls_wR_factor_gt 0.0752
_refine_ls_wR_factor_ref 0.0794
_reflns_number_gt 3098
_reflns_number_total 3617
_reflns_threshold_expression >2sigma(I)
_cod_data_source_file cg0342415si20031202_042258.cif
_cod_data_source_block bh246a
_cod_depositor_comments
;
The following automatic conversions were performed:

'_symmetry_cell_setting' value 'Triclinic' changed to 'triclinic'
according to /home/saulius/struct/CIF-dictionaries/cif_core.dic
dictionary named 'cif_core.dic' version 2.4.1 from 2010-06-29.

Automatic conversion script
Id: cif_fix_values 1715 2011-07-08 13:25:40Z adriana 
;
_cod_original_cell_volume 797.08(9)
_cod_original_sg_symbol_H-M P-1
_cod_database_code 4505341

loop_
_symmetry_equiv_pos_as_xyz
'x, y, z'
'-x, -y, -z'

loop_
_atom_site_label
_atom_site_type_symbol
_atom_site_fract_x
_atom_site_fract_y
_atom_site_fract_z
_atom_site_U_iso_or_equiv
_atom_site_adp_type
_atom_site_occupancy
_atom_site_symmetry_multiplicity
_atom_site_calc_flag
_atom_site_refinement_flags
Co1 Co 0.0000 1.0000 0.0000 0.01227(11) Uani 1 2 d S
Co2 Co -0.49169(5) 0.25832(3) -0.41309(2) 0.01254(10) Uani 1 1 d .
O1 O -0.1203(3) 0.80793(14) 0.01544(13) 0.0169(3) Uani 1 1 d .
O2 O -0.0727(3) 0.83527(15) 0.20377(13) 0.0180(3) Uani 1 1 d .
O3 O -0.3301(3) 0.21919(16) 0.23806(13) 0.0222(3) Uani 1 1 d .
O4 O -0.1858(3) 0.42350(15) 0.35482(12) 0.0164(3) Uani 1 1 d .
O5 O -0.3871(3) 0.37021(14) -0.24637(12) 0.0150(3) Uani 1 1 d .
O6 O -0.3773(3) 0.19129(16) -0.17820(13) 0.0232(4) Uani 1 1 d .
O7 O 0.0299(3) 0.91600(16) -0.16397(13) 0.0196(3) Uani 1 1 d D
O8 O 0.3152(3) 1.00733(16) 0.08061(14) 0.0206(3) Uani 1 1 d D
O9 O -0.6874(3) 0.37106(16) -0.46999(14) 0.0198(3) Uani 1 1 d D
O10 O -0.2223(3) 0.38159(16) -0.44537(13) 0.0199(3) Uani 1 1 d D
O11 O -0.3132(3) 0.12242(16) -0.39010(14) 0.0219(3) Uani 1 1 d D
O12 O -0.7727(3) 0.13344(16) -0.38825(13) 0.0169(3) Uani 1 1 d D
O13 O -0.6026(3) 0.15237(16) -0.58867(13) 0.0200(3) Uani 1 1 d D
O14 O -0.1283(3) 0.13472(17) 0.42525(14) 0.0209(3) Uani 1 1 d D
O15 O -0.7225(3) 0.36595(19) -0.69904(15) 0.0305(4) Uani 1 1 d D
C1 C -0.1224(3) 0.7631(2) 0.10330(17) 0.0126(4) Uani 1 1 d .
C2 C -0.1875(3) 0.61312(19) 0.08576(16) 0.0110(4) Uani 1 1 d .
C3 C -0.2443(3) 0.5343(2) -0.02487(16) 0.0117(4) Uani 1 1 d .
H3A H -0.2424 0.5764 -0.0870 0.014 Uiso 1 1 calc R
C4 C -0.3036(3) 0.3954(2) -0.04540(16) 0.0115(4) Uani 1 1 d .
C5 C -0.3604(3) 0.3118(2) -0.16461(16) 0.0122(4) Uani 1 1 d .
C6 C -0.3077(3) 0.33370(19) 0.04602(16) 0.0122(4) Uani 1 1 d .
H6A H -0.3477 0.2386 0.0327 0.015 Uiso 1 1 calc R
C7 C -0.2532(3) 0.4112(2) 0.15673(16) 0.0124(4) Uani 1 1 d .
C8 C -0.2577(3) 0.3458(2) 0.25606(17) 0.0129(4) Uani 1 1 d .
C9 C -0.1918(3) 0.55120(19) 0.17601(16) 0.0118(4) Uani 1 1 d .
H9A H -0.1528 0.6043 0.2516 0.014 Uiso 1 1 calc R
H7D H 0.146(5) 0.894(4) -0.160(3) 0.058(12) Uiso 1 1 d D
H7E H 0.048(6) 0.987(3) -0.193(3) 0.043(9) Uiso 1 1 d D
H8D H 0.324(6) 0.936(3) 0.103(3) 0.037(9) Uiso 1 1 d D
H8E H 0.408(5) 1.083(2) 0.124(2) 0.036(9) Uiso 1 1 d D
H9D H -0.689(5) 0.386(3) -0.5368(18) 0.033(8) Uiso 1 1 d D
H9E H -0.704(6) 0.438(3) -0.429(3) 0.043(9) Uiso 1 1 d D
H10D H -0.103(4) 0.438(3) -0.395(2) 0.032(8) Uiso 1 1 d D
H10E H -0.208(6) 0.381(4) -0.5140(19) 0.045(10) Uiso 1 1 d D
H11D H -0.227(6) 0.131(5) -0.435(3) 0.076(14) Uiso 1 1 d D
H11E H -0.224(6) 0.148(5) -0.321(2) 0.077(15) Uiso 1 1 d D
H12D H -0.801(5) 0.153(3) -0.3239(18) 0.023(7) Uiso 1 1 d D
H12E H -0.789(5) 0.049(2) -0.399(3) 0.034(8) Uiso 1 1 d D
H13D H -0.544(6) 0.185(4) -0.639(3) 0.052(11) Uiso 1 1 d D
H13E H -0.614(6) 0.069(2) -0.599(3) 0.045(10) Uiso 1 1 d D
H14D H 0.009(3) 0.177(4) 0.449(3) 0.066(13) Uiso 1 1 d D
H14E H -0.172(6) 0.173(3) 0.373(2) 0.048(10) Uiso 1 1 d D
H15D H -0.796(5) 0.295(2) -0.752(2) 0.037(9) Uiso 1 1 d D
H15E H -0.698(5) 0.435(3) -0.729(3) 0.036(9) Uiso 1 1 d D

loop_
_atom_site_aniso_label
_atom_site_aniso_U_11
_atom_site_aniso_U_22
_atom_site_aniso_U_33
_atom_site_aniso_U_23
_atom_site_aniso_U_13
_atom_site_aniso_U_12
Co1 0.0185(2) 0.00735(18) 0.00935(18) 0.00320(13) 0.00299(15) 0.00213(15)
Co2 0.01758(16) 0.00926(14) 0.00916(14) 0.00262(10) 0.00356(10) 0.00221(11)
O1 0.0255(8) 0.0093(7) 0.0125(7) 0.0046(5) 0.0039(6) 0.0012(6)
O2 0.0296(8) 0.0099(7) 0.0127(7) 0.0020(5) 0.0081(6) 0.0028(6)
O3 0.0362(9) 0.0107(7) 0.0123(7) 0.0045(6) 0.0004(7) 0.0011(7)
O4 0.0240(8) 0.0132(7) 0.0082(6) 0.0035(5) 0.0028(6) 0.0016(6)
O5 0.0231(8) 0.0122(7) 0.0085(6) 0.0031(5) 0.0036(6) 0.0046(6)
O6 0.0444(10) 0.0123(7) 0.0118(7) 0.0022(6) 0.0033(7) 0.0119(7)
O7 0.0297(9) 0.0160(8) 0.0155(7) 0.0061(6) 0.0082(7) 0.0087(7)
O8 0.0203(8) 0.0127(7) 0.0239(8) 0.0063(6) -0.0005(6) 0.0027(6)
O9 0.0288(9) 0.0184(8) 0.0162(7) 0.0073(6) 0.0068(7) 0.0120(7)
O10 0.0226(8) 0.0195(8) 0.0099(7) 0.0026(6) 0.0042(6) -0.0032(7)
O11 0.0356(9) 0.0160(8) 0.0127(7) 0.0016(6) 0.0020(7) 0.0113(7)
O12 0.0220(8) 0.0127(7) 0.0144(7) 0.0038(6) 0.0067(6) 0.0024(6)
O13 0.0309(9) 0.0137(7) 0.0124(7) 0.0037(6) 0.0049(6) 0.0043(7)
O14 0.0243(9) 0.0171(8) 0.0195(8) 0.0068(6) 0.0038(7) 0.0051(7)
O15 0.0459(11) 0.0235(9) 0.0154(8) 0.0061(7) 0.0033(8) 0.0052(9)
C1 0.0149(9) 0.0098(9) 0.0125(9) 0.0035(7) 0.0046(7) 0.0026(7)
C2 0.0139(9) 0.0081(9) 0.0101(9) 0.0033(7) 0.0025(7) 0.0024(7)
C3 0.0141(9) 0.0116(9) 0.0091(9) 0.0051(7) 0.0034(7) 0.0027(7)
C4 0.0137(9) 0.0110(9) 0.0088(9) 0.0024(7) 0.0028(7) 0.0031(7)
C5 0.0145(9) 0.0119(9) 0.0093(9) 0.0030(7) 0.0026(7) 0.0035(8)
C6 0.0165(9) 0.0080(8) 0.0105(9) 0.0033(7) 0.0016(7) 0.0031(7)
C7 0.0160(9) 0.0122(9) 0.0088(9) 0.0048(7) 0.0031(7) 0.0037(8)
C8 0.0148(9) 0.0112(9) 0.0107(9) 0.0048(7) 0.0023(7) 0.0016(8)
C9 0.0152(9) 0.0095(9) 0.0081(8) 0.0014(7) 0.0019(7) 0.0020(7)

loop_
_atom_type_symbol
_atom_type_description
_atom_type_scat_dispersion_real
_atom_type_scat_dispersion_imag
_atom_type_scat_source
C C 0.0033 0.0016 'International Tables Vol C Tables 4.2.6.8 and 6.1.1.4'
H H 0.0000 0.0000 'International Tables Vol C Tables 4.2.6.8 and 6.1.1.4'
O O 0.0106 0.0060 'International Tables Vol C Tables 4.2.6.8 and 6.1.1.4'
Co Co 0.3494 0.9721 'International Tables Vol C Tables 4.2.6.8 and 6.1.1.4'

loop_
_geom_angle_atom_site_label_1
_geom_angle_atom_site_label_2
_geom_angle_atom_site_label_3
_geom_angle
_geom_angle_site_symmetry_1
_geom_angle_site_symmetry_3
O1 Co1 O1 180.0 . 2_575
O1 Co1 O8 90.80(6) . 2_575
O1 Co1 O8 89.20(6) 2_575 2_575
O1 Co1 O8 89.20(6) . .
O1 Co1 O8 90.80(6) 2_575 .
O8 Co1 O8 180.0 2_575 .
O1 Co1 O7 87.04(6) . .
O1 Co1 O7 92.96(6) 2_575 .
O8 Co1 O7 89.14(7) 2_575 .
O8 Co1 O7 90.86(7) . .
O1 Co1 O7 92.96(6) . 2_575
O1 Co1 O7 87.04(6) 2_575 2_575
O8 Co1 O7 90.86(7) 2_575 2_575
O8 Co1 O7 89.14(7) . 2_575
O7 Co1 O7 180.00(4) . 2_575
O10 Co2 O12 177.22(6) . .
O10 Co2 O5 89.99(6) . .
O12 Co2 O5 92.18(6) . .
O10 Co2 O9 92.79(7) . .
O12 Co2 O9 85.35(7) . .
O5 Co2 O9 93.43(6) . .
O10 Co2 O13 88.69(6) . .
O12 Co2 O13 89.06(6) . .
O5 Co2 O13 176.73(6) . .
O9 Co2 O13 83.64(6) . .
O10 Co2 O11 86.78(7) . .
O12 Co2 O11 94.64(7) . .
O5 Co2 O11 97.94(6) . .
O9 Co2 O11 168.62(6) . .
O13 Co2 O11 84.98(6) . .
C1 O1 Co1 130.01(13) . .
C5 O5 Co2 119.55(13) . .
O1 C1 O2 124.74(19) . .
O1 C1 C2 116.23(17) . .
O2 C1 C2 119.03(17) . .
C9 C2 C3 119.31(18) . .
C9 C2 C1 121.91(17) . .
C3 C2 C1 118.78(17) . .
C4 C3 C2 120.97(18) . .
C3 C4 C6 119.39(17) . .
C3 C4 C5 120.49(17) . .
C6 C4 C5 120.11(17) . .
O6 C5 O5 123.87(18) . .
O6 C5 C4 118.80(17) . .
O5 C5 C4 117.32(17) . .
C7 C6 C4 120.18(18) . .
C6 C7 C9 119.66(17) . .
C6 C7 C8 120.71(18) . .
C9 C7 C8 119.63(17) . .
O3 C8 O4 123.40(18) . .
O3 C8 C7 119.72(18) . .
O4 C8 C7 116.88(18) . .
C2 C9 C7 120.47(17) . .

loop_
_geom_bond_atom_site_label_1
_geom_bond_atom_site_label_2
_geom_bond_distance
_geom_bond_site_symmetry_2
Co1 O1 2.0291(14) .
Co1 O1 2.0291(14) 2_575
Co1 O8 2.0899(16) 2_575
Co1 O8 2.0899(16) .
Co1 O7 2.1598(15) .
Co1 O7 2.1598(15) 2_575
Co2 O10 2.0445(16) .
Co2 O12 2.0656(16) .
Co2 O5 2.0666(14) .
Co2 O9 2.1105(16) .
Co2 O13 2.1385(16) .
Co2 O11 2.1505(17) .
O1 C1 1.255(2) .
O2 C1 1.272(2) .
O3 C8 1.261(3) .
O4 C8 1.265(2) .
O5 C5 1.277(2) .
O6 C5 1.243(2) .
C1 C2 1.500(3) .
C2 C9 1.385(3) .
C2 C3 1.396(3) .
C3 C4 1.385(3) .
C4 C6 1.397(3) .
C4 C5 1.503(3) .
C6 C7 1.393(3) .
C7 C9 1.397(3) .
C7 C8 1.507(3) .

loop_
_geom_hbond_atom_site_label_D
_geom_hbond_atom_site_label_H
_geom_hbond_atom_site_label_A
_geom_hbond_distance_DH
_geom_hbond_distance_HA
_geom_hbond_distance_DA
_geom_hbond_angle_DHA
_geom_hbond_site_symmetry_A
O7 H7D O3 0.867(36) 2.22(3) 3.005(2) 150(4) 2_565
O7 H7E O2 0.872(18) 1.89(2) 2.728(2) 159(3) 2_575
O8 H8D O6 0.869(18) 1.837(19) 2.695(2) 168(3) 2_565
O8 H8E O3 0.864(18) 1.98(2) 2.817(2) 163(3) 1_665
O9 H9D O15 0.865(18) 1.94(2) 2.779(2) 164(3) .
O9 H9E O4 0.859(37) 2.03(2) 2.868(2) 167(3) 2_465
O10 H10D O4 0.875(18) 1.95(2) 2.748(2) 152(3) 2_565
O10 H10E O4 0.873(18) 1.77(2) 2.627(2) 165(3) 1_554
O11 H11D O14 0.876(36) 1.98(2) 2.820(2) 160(4) 1_554
O11 H11E O6 0.879(36) 2.27(4) 2.766(2) 116(4) .
O12 H12D O2 0.865(17) 1.863(18) 2.711(2) 166(3) 2_465
O12 H12E O14 0.858(18) 1.837(19) 2.688(2) 171(3) 2_455
O13 H13D O3 0.871(33) 2.29(2) 3.127(2) 160(3) 1_554
O13 H13E O11 0.861(18) 1.94(2) 2.785(2) 169(3) 2_454
O14 H14D O12 0.849(19) 2.41(4) 2.927(2) 120(3) 1_656
O14 H14E O3 0.862(18) 1.98(2) 2.829(2) 166(4) .
O15 H15D O7 0.855(18) 2.25(2) 3.063(3) 158(3) 2_464
O15 H15E O5 0.860(18) 2.09(2) 2.925(2) 164(3) 2_464

loop_
_geom_torsion_atom_site_label_1
_geom_torsion_atom_site_label_2
_geom_torsion_atom_site_label_3
_geom_torsion_atom_site_label_4
_geom_torsion
_geom_torsion_site_symmetry_1
O8 Co1 O1 C1 -115.40(18) 2_575
O8 Co1 O1 C1 64.60(18) .
O7 Co1 O1 C1 155.51(19) .
O7 Co1 O1 C1 -24.49(19) 2_575
O10 Co2 O5 C5 -124.10(15) .
O12 Co2 O5 C5 57.64(15) .
O9 Co2 O5 C5 143.11(15) .
O11 Co2 O5 C5 -37.35(16) .
Co1 O1 C1 O2 10.4(3) .
Co1 O1 C1 C2 -169.25(13) .
O1 C1 C2 C9 178.63(18) .
O2 C1 C2 C9 -1.0(3) .
O1 C1 C2 C3 -1.1(3) .
O2 C1 C2 C3 179.23(19) .
C9 C2 C3 C4 -0.4(3) .
C1 C2 C3 C4 179.36(18) .
C2 C3 C4 C6 0.4(3) .
C2 C3 C4 C5 -178.85(18) .
Co2 O5 C5 O6 5.8(3) .
Co2 O5 C5 C4 -174.71(13) .
C3 C4 C5 O6 168.2(2) .
C6 C4 C5 O6 -11.0(3) .
C3 C4 C5 O5 -11.3(3) .
C6 C4 C5 O5 169.44(18) .
C3 C4 C6 C7 0.2(3) .
C5 C4 C6 C7 179.44(18) .
C4 C6 C7 C9 -0.8(3) .
C4 C6 C7 C8 179.78(18) .
C6 C7 C8 O3 -6.3(3) .
C9 C7 C8 O3 174.2(2) .
C6 C7 C8 O4 173.33(19) .
C9 C7 C8 O4 -6.1(3) .
C3 C2 C9 C7 -0.2(3) .
C1 C2 C9 C7 -179.97(19) .
C6 C7 C9 C2 0.8(3) .
C8 C7 C9 C2 -179.75(18) .
